data_7126988
loop_
_publ_author_name
'Zhang, Jiayong'
'Hao, Jiahang'
'Huang, Zhiqiang'
'Han, Jie'
'He, Zhengjie'

_publ_section_title
;
 P<sup>III</sup>-Mediated intramolecular cyclopropanation and metal-free
 synthesis of cyclopropane-fused heterocycles.
;
_journal_issue 70
_journal_name_full 'Chemical communications (Cambridge, England)'
_journal_page_first 10251
_journal_page_last 10254
_journal_paper_doi 10.1039/d0cc04086j
_journal_volume 56
_journal_year 2020
_chemical_formula_sum 'C21 H N5 O S'
_chemical_formula_weight 371.33
_space_group_crystal_system triclinic
_space_group_IT_number 2
_space_group_name_Hall '-P 1'
_space_group_name_H-M_alt 'P -1'
_atom_sites_solution_hydrogens geom
_audit_creation_method SHELXL-2018/3
_audit_update_record
;
2019-08-16 deposited with the CCDC.	2020-07-22 downloaded from the CCDC.
;
_cell_angle_alpha 115.34(3)
_cell_angle_beta 93.96(3)
_cell_angle_gamma 100.21(3)
_cell_formula_units_Z 2
_cell_length_a 6.0259(12)
_cell_length_b 12.569(3)
_cell_length_c 12.930(3)
_cell_measurement_reflns_used 2334
_cell_measurement_temperature 113(2)
_cell_measurement_theta_max 27.8904
_cell_measurement_theta_min 1.7664
_cell_volume 859.4(4)
_computing_cell_refinement crystalclear
_computing_data_collection crystalclear
_computing_data_reduction crystalclear
_computing_molecular_graphics 'Bruker SHELXTL'
_computing_publication_material 'Bruker SHELXTL'
_computing_structure_refinement 'SHELXL-97 (Sheldrick, 1997)'
_computing_structure_solution 'SHELXS-97 (Sheldrick, 1990)'
_diffrn_ambient_temperature 113(2)
_diffrn_measured_fraction_theta_full 0.997
_diffrn_measured_fraction_theta_max 0.994
_diffrn_measurement_device_type 'rigaku saturn'
_diffrn_measurement_method '\w scans'
_diffrn_radiation_type MoK\a
_diffrn_radiation_wavelength 0.71073
_diffrn_reflns_av_R_equivalents 0.0744
_diffrn_reflns_av_unetI/netI 0.1107
_diffrn_reflns_Laue_measured_fraction_full 0.997
_diffrn_reflns_Laue_measured_fraction_max 0.994
_diffrn_reflns_limit_h_max 7
_diffrn_reflns_limit_h_min -7
_diffrn_reflns_limit_k_max 16
_diffrn_reflns_limit_k_min -16
_diffrn_reflns_limit_l_max 16
_diffrn_reflns_limit_l_min -16
_diffrn_reflns_number 10454
_diffrn_reflns_point_group_measured_fraction_full 0.997
_diffrn_reflns_point_group_measured_fraction_max 0.994
_diffrn_reflns_theta_full 25.242
_diffrn_reflns_theta_max 27.900
_diffrn_reflns_theta_min 1.842
_diffrn_standards_decay_% 0
_diffrn_standards_interval_count 0
_diffrn_standards_interval_time 0
_diffrn_standards_number 0
_exptl_absorpt_coefficient_mu 0.211
_exptl_absorpt_correction_T_max 1
_exptl_absorpt_correction_T_min 0.4708
_exptl_absorpt_correction_type multi-scan
_exptl_absorpt_process_details crystalclear
_exptl_crystal_colour colorless
_exptl_crystal_density_diffrn 1.435
_exptl_crystal_description prism
_exptl_crystal_F_000 372
_exptl_crystal_size_max 0.200
_exptl_crystal_size_mid 0.180
_exptl_crystal_size_min 0.120
_refine_diff_density_max 0.395
_refine_diff_density_min -0.646
_refine_diff_density_rms 0.117
_refine_ls_extinction_method none
_refine_ls_goodness_of_fit_ref 1.036
_refine_ls_hydrogen_treatment constr
_refine_ls_matrix_type full
_refine_ls_number_parameters 220
_refine_ls_number_reflns 4067
_refine_ls_number_restraints 0
_refine_ls_restrained_S_all 1.036
_refine_ls_R_factor_all 0.0834
_refine_ls_R_factor_gt 0.0496
_refine_ls_shift/su_max 0.005
_refine_ls_shift/su_mean 0.000
_refine_ls_structure_factor_coef Fsqd
_refine_ls_weighting_details 'w=1/[\s^2^(Fo^2^)+(0.0687P)^2^] where P=(Fo^2^+2Fc^2^)/3'
_refine_ls_weighting_scheme calc
_refine_ls_wR_factor_gt 0.1210
_refine_ls_wR_factor_ref 0.1615
_reflns_Friedel_coverage 0.000
_reflns_number_gt 2143
_reflns_number_total 4067
_reflns_threshold_expression 'I > 2\s(I)'
_cod_data_source_file d0cc04086j2.cif
_cod_data_source_block shelxl_CCDC1
_cod_depositor_comments
;
The following automatic conversions were performed:

data item '_exptl_absorpt_correction_type' value 'MULTI-SCAN' was
changed to 'multi-scan' in accordance with the
/home/data/users/saulius/crontab/automatic-downloads/rss-feeds/RSC/lib/dictionaries/cif_core.dic
dictionary named 'cif_core.dic' version 2.4.2 last updated on
2011-04-26.

Automatic conversion script
Id: cif_fix_values 7556 2019-12-06 15:28:31Z antanas 

 Adding full bibliography for 7126985--7126988.cif.
;
_cod_database_code 7126988
_shelx_shelxl_version_number 2018/3
_shelx_space_group_comment
;
The symmetry employed for this shelxl refinement is uniquely defined
by the following loop, which should always be used as a source of
symmetry information in preference to the above space-group names.
They are only intended as comments.
;
_shelx_estimated_absorpt_t_min 0.959
_shelx_estimated_absorpt_t_max 0.975

loop_
_space_group_symop_operation_xyz
'x, y, z'
'-x, -y, -z'

loop_
_atom_site_label
_atom_site_type_symbol
_atom_site_fract_x
_atom_site_fract_y
_atom_site_fract_z
_atom_site_U_iso_or_equiv
_atom_site_adp_type
_atom_site_occupancy
_atom_site_site_symmetry_order
_atom_site_calc_flag
_atom_site_refinement_flags_posn
_atom_site_refinement_flags_adp
_atom_site_refinement_flags_occupancy
_atom_site_disorder_assembly
_atom_site_disorder_group
S1 S 0.39841(12) 1.06140(6) 0.86614(5) 0.0222(2) Uani 1 1 d . . . . .
O1 O 0.3000(4) 1.12211(16) 0.96699(15) 0.0312(5) Uani 1 1 d . . . . .
O2 O 0.6412(3) 1.07310(17) 0.87811(16) 0.0312(5) Uani 1 1 d . . . . .
O3 O 0.4834(3) 0.86053(17) 0.67040(15) 0.0263(5) Uani 1 1 d . . . . .
O4 O 0.4895(4) 0.55809(16) 0.83356(18) 0.0347(5) Uani 1 1 d . . . . .
O5 O 0.1820(4) 0.45025(18) 0.6983(2) 0.0511(7) Uani 1 1 d . . . . .
N1 N 0.2684(4) 0.91511(18) 0.81484(17) 0.0183(5) Uani 1 1 d . . . . .
C1 C 0.3107(4) 1.1034(2) 0.7600(2) 0.0179(5) Uani 1 1 d . . . . .
C2 C 0.1100(5) 1.1432(2) 0.7627(2) 0.0242(6) Uani 1 1 d . . . . .
H2 H 0.022456 1.150578 0.822772 0.029 Uiso 1 1 calc R U . . .
C3 C 0.0400(5) 1.1721(2) 0.6748(2) 0.0246(6) Uani 1 1 d . . . . .
H3 H -0.095327 1.201355 0.676587 0.029 Uiso 1 1 calc R U . . .
C4 C 0.1620(4) 1.1593(2) 0.5848(2) 0.0202(6) Uani 1 1 d . . . . .
C5 C 0.3649(5) 1.1218(2) 0.5864(2) 0.0239(6) Uani 1 1 d . . . . .
H5 H 0.453336 1.115226 0.526756 0.029 Uiso 1 1 calc R U . . .
C6 C 0.4411(5) 1.0936(2) 0.6733(2) 0.0207(6) Uani 1 1 d . . . . .
H6 H 0.580270 1.068001 0.673432 0.025 Uiso 1 1 calc R U . . .
C7 C 0.0809(5) 1.1874(3) 0.4899(2) 0.0318(7) Uani 1 1 d . . . . .
H7A H 0.095012 1.274763 0.520567 0.048 Uiso 1 1 calc R U . . .
H7B H -0.079527 1.145146 0.458427 0.048 Uiso 1 1 calc R U . . .
H7C H 0.173734 1.160640 0.428250 0.048 Uiso 1 1 calc R U . . .
C8 C 0.3444(4) 0.8292(2) 0.7222(2) 0.0203(6) Uani 1 1 d . . . . .
C9 C 0.2503(5) 0.6992(2) 0.6893(2) 0.0214(6) Uani 1 1 d . . . . .
C10 C 0.2504(5) 0.6656(2) 0.7912(2) 0.0231(6) Uani 1 1 d . . . . .
H10 H 0.309371 0.732848 0.870847 0.028 Uiso 1 1 calc R U . . .
C11 C 0.0307(5) 0.6671(2) 0.7295(2) 0.0229(6) Uani 1 1 d . . . . .
H11 H -0.069705 0.585862 0.677072 0.027 Uiso 1 1 calc R U . . .
C12 C -0.0914(4) 0.7658(2) 0.7863(2) 0.0224(6) Uani 1 1 d . . . . .
H12A H -0.201700 0.741010 0.829604 0.027 Uiso 1 1 calc R U . . .
H12B H -0.179178 0.776952 0.725494 0.027 Uiso 1 1 calc R U . . .
C13 C 0.0679(4) 0.8847(2) 0.8683(2) 0.0207(6) Uani 1 1 d . . . . .
H13A H -0.016907 0.949724 0.890021 0.025 Uiso 1 1 calc R U . . .
H13B H 0.124140 0.880458 0.939916 0.025 Uiso 1 1 calc R U . . .
C14 C 0.3042(5) 0.6143(3) 0.5739(2) 0.0319(7) Uani 1 1 d . . . . .
H14A H 0.246611 0.634172 0.513136 0.048 Uiso 1 1 calc R U . . .
H14B H 0.230923 0.530706 0.555064 0.048 Uiso 1 1 calc R U . . .
H14C H 0.470045 0.623173 0.578786 0.048 Uiso 1 1 calc R U . . .
C15 C 0.2973(5) 0.5457(3) 0.7672(2) 0.0295(7) Uani 1 1 d . . . . .
C16 C 0.5620(6) 0.4470(3) 0.8124(3) 0.0485(9) Uani 1 1 d . . . . .
H16A H 0.436047 0.388074 0.817663 0.058 Uiso 1 1 calc R U . . .
H16B H 0.602403 0.410664 0.733710 0.058 Uiso 1 1 calc R U . . .
C17 C 0.7574(7) 0.4753(3) 0.8980(3) 0.0613(11) Uani 1 1 d . . . . .
H17A H 0.876175 0.539029 0.897091 0.092 Uiso 1 1 calc R U . . .
H17B H 0.816954 0.402774 0.880247 0.092 Uiso 1 1 calc R U . . .
H17C H 0.712097 0.503291 0.974989 0.092 Uiso 1 1 calc R U . . .

loop_
_atom_site_aniso_label
_atom_site_aniso_U_11
_atom_site_aniso_U_22
_atom_site_aniso_U_33
_atom_site_aniso_U_23
_atom_site_aniso_U_13
_atom_site_aniso_U_12
S1 0.0257(4) 0.0207(4) 0.0185(4) 0.0107(3) 0.0009(3) -0.0025(3)
O1 0.0500(14) 0.0214(10) 0.0178(9) 0.0067(8) 0.0107(9) 0.0013(9)
O2 0.0224(11) 0.0377(12) 0.0344(11) 0.0242(10) -0.0078(9) -0.0074(9)
O3 0.0272(11) 0.0326(11) 0.0296(10) 0.0202(9) 0.0139(9) 0.0123(9)
O4 0.0376(13) 0.0220(11) 0.0456(12) 0.0185(10) -0.0031(10) 0.0044(9)
O5 0.0613(17) 0.0153(12) 0.0591(15) 0.0084(11) -0.0188(13) -0.0009(11)
N1 0.0213(12) 0.0164(11) 0.0180(11) 0.0093(9) 0.0055(9) 0.0016(9)
C1 0.0199(14) 0.0131(13) 0.0163(12) 0.0055(11) -0.0007(10) -0.0025(11)
C2 0.0253(15) 0.0221(14) 0.0266(14) 0.0135(12) 0.0095(12) 0.0005(12)
C3 0.0152(13) 0.0255(15) 0.0346(16) 0.0169(13) 0.0014(12) 0.0003(11)
C4 0.0196(14) 0.0149(13) 0.0207(13) 0.0073(11) -0.0048(11) -0.0044(11)
C5 0.0305(16) 0.0196(14) 0.0244(14) 0.0121(12) 0.0109(12) 0.0039(12)
C6 0.0212(14) 0.0203(14) 0.0219(13) 0.0110(11) 0.0043(11) 0.0034(11)
C7 0.0390(18) 0.0313(17) 0.0295(15) 0.0184(14) 0.0009(13) 0.0080(14)
C8 0.0210(14) 0.0267(15) 0.0171(13) 0.0126(12) 0.0034(11) 0.0078(12)
C9 0.0243(15) 0.0188(14) 0.0185(13) 0.0068(11) 0.0025(11) 0.0030(12)
C10 0.0279(15) 0.0145(13) 0.0231(14) 0.0087(11) -0.0030(12) -0.0018(11)
C11 0.0232(15) 0.0181(14) 0.0211(13) 0.0063(11) -0.0009(11) -0.0017(12)
C12 0.0213(14) 0.0237(15) 0.0216(13) 0.0106(12) 0.0035(11) 0.0029(12)
C13 0.0218(14) 0.0221(14) 0.0194(13) 0.0111(11) 0.0074(11) 0.0017(11)
C14 0.0393(18) 0.0283(16) 0.0257(15) 0.0072(13) 0.0094(13) 0.0133(14)
C15 0.0352(17) 0.0206(16) 0.0297(16) 0.0115(13) -0.0039(14) 0.0023(13)
C16 0.058(2) 0.0340(19) 0.063(2) 0.0271(18) 0.0056(19) 0.0214(18)
C17 0.059(3) 0.068(3) 0.074(3) 0.044(2) 0.004(2) 0.029(2)

loop_
_atom_type_symbol
_atom_type_description
_atom_type_scat_dispersion_real
_atom_type_scat_dispersion_imag
_atom_type_scat_source
C C 0.0033 0.0016 'International Tables Vol C Tables 4.2.6.8 and 6.1.1.4'
H H 0.0000 0.0000 'International Tables Vol C Tables 4.2.6.8 and 6.1.1.4'
N N 0.0061 0.0033 'International Tables Vol C Tables 4.2.6.8 and 6.1.1.4'
O O 0.0106 0.0060 'International Tables Vol C Tables 4.2.6.8 and 6.1.1.4'
S S 0.1246 0.1234 'International Tables Vol C Tables 4.2.6.8 and 6.1.1.4'

loop_
_geom_angle_atom_site_label_1
_geom_angle_atom_site_label_2
_geom_angle_atom_site_label_3
_geom_angle
_geom_angle_site_symmetry_1
_geom_angle_site_symmetry_3
_geom_angle_publ_flag
O1 S1 O2 118.93(13) . . ?
O1 S1 N1 104.59(12) . . ?
O2 S1 N1 109.01(12) . . ?
O1 S1 C1 108.65(12) . . ?
O2 S1 C1 109.45(12) . . ?
N1 S1 C1 105.31(11) . . ?
C15 O4 C16 116.1(2) . . ?
C8 N1 C13 123.7(2) . . ?
C8 N1 S1 118.78(18) . . ?
C13 N1 S1 117.46(17) . . ?
C2 C1 C6 121.4(2) . . ?
C2 C1 S1 119.4(2) . . ?
C6 C1 S1 119.2(2) . . ?
C1 C2 C3 118.2(3) . . ?
C1 C2 H2 120.9 . . ?
C3 C2 H2 120.9 . . ?
C4 C3 C2 121.9(3) . . ?
C4 C3 H3 119.0 . . ?
C2 C3 H3 119.0 . . ?
C3 C4 C5 118.3(2) . . ?
C3 C4 C7 121.1(3) . . ?
C5 C4 C7 120.6(3) . . ?
C6 C5 C4 121.3(3) . . ?
C6 C5 H5 119.3 . . ?
C4 C5 H5 119.3 . . ?
C5 C6 C1 118.9(2) . . ?
C5 C6 H6 120.5 . . ?
C1 C6 H6 120.5 . . ?
C4 C7 H7A 109.5 . . ?
C4 C7 H7B 109.5 . . ?
H7A C7 H7B 109.5 . . ?
C4 C7 H7C 109.5 . . ?
H7A C7 H7C 109.5 . . ?
H7B C7 H7C 109.5 . . ?
O3 C8 N1 120.7(2) . . ?
O3 C8 C9 121.5(2) . . ?
N1 C8 C9 117.8(2) . . ?
C8 C9 C11 117.5(2) . . ?
C8 C9 C14 113.3(2) . . ?
C11 C9 C14 120.8(2) . . ?
C8 C9 C10 115.3(2) . . ?
C11 C9 C10 59.05(17) . . ?
C14 C9 C10 120.4(2) . . ?
C15 C10 C11 117.6(2) . . ?
C15 C10 C9 116.3(2) . . ?
C11 C10 C9 59.17(17) . . ?
C15 C10 H10 117.1 . . ?
C11 C10 H10 117.1 . . ?
C9 C10 H10 117.1 . . ?
C12 C11 C10 120.7(2) . . ?
C12 C11 C9 117.4(2) . . ?
C10 C11 C9 61.78(18) . . ?
C12 C11 H11 115.4 . . ?
C10 C11 H11 115.4 . . ?
C9 C11 H11 115.4 . . ?
C11 C12 C13 113.0(2) . . ?
C11 C12 H12A 109.0 . . ?
C13 C12 H12A 109.0 . . ?
C11 C12 H12B 109.0 . . ?
C13 C12 H12B 109.0 . . ?
H12A C12 H12B 107.8 . . ?
N1 C13 C12 111.7(2) . . ?
N1 C13 H13A 109.3 . . ?
C12 C13 H13A 109.3 . . ?
N1 C13 H13B 109.3 . . ?
C12 C13 H13B 109.3 . . ?
H13A C13 H13B 107.9 . . ?
C9 C14 H14A 109.5 . . ?
C9 C14 H14B 109.5 . . ?
H14A C14 H14B 109.5 . . ?
C9 C14 H14C 109.5 . . ?
H14A C14 H14C 109.5 . . ?
H14B C14 H14C 109.5 . . ?
O5 C15 O4 123.4(3) . . ?
O5 C15 C10 125.6(3) . . ?
O4 C15 C10 111.0(2) . . ?
C17 C16 O4 108.7(3) . . ?
C17 C16 H16A 110.0 . . ?
O4 C16 H16A 110.0 . . ?
C17 C16 H16B 110.0 . . ?
O4 C16 H16B 110.0 . . ?
H16A C16 H16B 108.3 . . ?
C16 C17 H17A 109.5 . . ?
C16 C17 H17B 109.5 . . ?
H17A C17 H17B 109.5 . . ?
C16 C17 H17C 109.5 . . ?
H17A C17 H17C 109.5 . . ?
H17B C17 H17C 109.5 . . ?

loop_
_geom_bond_atom_site_label_1
_geom_bond_atom_site_label_2
_geom_bond_distance
_geom_bond_site_symmetry_2
_geom_bond_publ_flag
S1 O1 1.432(2) . ?
S1 O2 1.435(2) . ?
S1 N1 1.676(2) . ?
S1 C1 1.750(2) . ?
O3 C8 1.222(3) . ?
O4 C15 1.337(3) . ?
O4 C16 1.456(3) . ?
O5 C15 1.192(3) . ?
N1 C8 1.398(3) . ?
N1 C13 1.503(3) . ?
C1 C2 1.385(4) . ?
C1 C6 1.389(4) . ?
C2 C3 1.394(4) . ?
C2 H2 0.9500 . ?
C3 C4 1.385(4) . ?
C3 H3 0.9500 . ?
C4 C5 1.388(4) . ?
C4 C7 1.489(3) . ?
C5 C6 1.388(4) . ?
C5 H5 0.9500 . ?
C6 H6 0.9500 . ?
C7 H7A 0.9800 . ?
C7 H7B 0.9800 . ?
C7 H7C 0.9800 . ?
C8 C9 1.488(4) . ?
C9 C11 1.507(4) . ?
C9 C14 1.516(4) . ?
C9 C10 1.546(4) . ?
C10 C15 1.486(4) . ?
C10 C11 1.505(4) . ?
C10 H10 1.0000 . ?
C11 C12 1.496(4) . ?
C11 H11 1.0000 . ?
C12 C13 1.508(3) . ?
C12 H12A 0.9900 . ?
C12 H12B 0.9900 . ?
C13 H13A 0.9900 . ?
C13 H13B 0.9900 . ?
C14 H14A 0.9800 . ?
C14 H14B 0.9800 . ?
C14 H14C 0.9800 . ?
C16 C17 1.440(4) . ?
C16 H16A 0.9900 . ?
C16 H16B 0.9900 . ?
C17 H17A 0.9800 . ?
C17 H17B 0.9800 . ?
C17 H17C 0.9800 . ?

loop_
_geom_hbond_atom_site_label_D
_geom_hbond_atom_site_label_H
_geom_hbond_atom_site_label_A
_geom_hbond_distance_DH
_geom_hbond_distance_HA
_geom_hbond_distance_DA
_geom_hbond_angle_DHA
_geom_hbond_site_symmetry_A
_geom_hbond_publ_flag
C13 H13B O2 0.99 2.44 3.390(3) 160.9 2_677 yes
C12 H12B O3 0.99 2.64 3.508(3) 147.1 1_455 yes
C12 H12A O1 0.99 2.63 3.328(3) 127.4 2_577 yes
C2 H2 O2 0.95 2.60 3.436(3) 146.8 1_455 yes

loop_
_geom_torsion_atom_site_label_1
_geom_torsion_atom_site_label_2
_geom_torsion_atom_site_label_3
_geom_torsion_atom_site_label_4
_geom_torsion
_geom_torsion_site_symmetry_1
_geom_torsion_site_symmetry_2
_geom_torsion_site_symmetry_3
_geom_torsion_site_symmetry_4
_geom_torsion_publ_flag
O1 S1 N1 C8 -173.39(18) . . . . ?
O2 S1 N1 C8 -45.2(2) . . . . ?
C1 S1 N1 C8 72.2(2) . . . . ?
O1 S1 N1 C13 9.4(2) . . . . ?
O2 S1 N1 C13 137.60(18) . . . . ?
C1 S1 N1 C13 -105.05(19) . . . . ?
O1 S1 C1 C2 -24.4(2) . . . . ?
O2 S1 C1 C2 -155.8(2) . . . . ?
N1 S1 C1 C2 87.2(2) . . . . ?
O1 S1 C1 C6 157.0(2) . . . . ?
O2 S1 C1 C6 25.6(2) . . . . ?
N1 S1 C1 C6 -91.4(2) . . . . ?
C6 C1 C2 C3 0.7(4) . . . . ?
S1 C1 C2 C3 -177.81(19) . . . . ?
C1 C2 C3 C4 1.5(4) . . . . ?
C2 C3 C4 C5 -2.9(4) . . . . ?
C2 C3 C4 C7 178.2(2) . . . . ?
C3 C4 C5 C6 2.1(4) . . . . ?
C7 C4 C5 C6 -179.0(2) . . . . ?
C4 C5 C6 C1 0.0(4) . . . . ?
C2 C1 C6 C5 -1.5(4) . . . . ?
S1 C1 C6 C5 177.05(19) . . . . ?
C13 N1 C8 O3 168.2(2) . . . . ?
S1 N1 C8 O3 -8.8(3) . . . . ?
C13 N1 C8 C9 -11.7(3) . . . . ?
S1 N1 C8 C9 171.24(17) . . . . ?
O3 C8 C9 C11 -160.8(2) . . . . ?
N1 C8 C9 C11 19.2(3) . . . . ?
O3 C8 C9 C14 -12.1(3) . . . . ?
N1 C8 C9 C14 167.9(2) . . . . ?
O3 C8 C9 C10 132.5(3) . . . . ?
N1 C8 C9 C10 -47.5(3) . . . . ?
C8 C9 C10 C15 -143.9(3) . . . . ?
C11 C9 C10 C15 107.8(3) . . . . ?
C14 C9 C10 C15 -2.1(4) . . . . ?
C8 C9 C10 C11 108.2(3) . . . . ?
C14 C9 C10 C11 -109.9(3) . . . . ?
C15 C10 C11 C12 147.5(3) . . . . ?
C9 C10 C11 C12 -106.7(3) . . . . ?
C15 C10 C11 C9 -105.7(3) . . . . ?
C8 C9 C11 C12 7.6(3) . . . . ?
C14 C9 C11 C12 -138.7(2) . . . . ?
C10 C9 C11 C12 112.1(3) . . . . ?
C8 C9 C11 C10 -104.5(2) . . . . ?
C14 C9 C11 C10 109.3(3) . . . . ?
C10 C11 C12 C13 30.7(3) . . . . ?
C9 C11 C12 C13 -41.1(3) . . . . ?
C8 N1 C13 C12 -21.8(3) . . . . ?
S1 N1 C13 C12 155.24(17) . . . . ?
C11 C12 C13 N1 47.0(3) . . . . ?
C16 O4 C15 O5 3.8(5) . . . . ?
C16 O4 C15 C10 -176.0(3) . . . . ?
C11 C10 C15 O5 4.5(5) . . . . ?
C9 C10 C15 O5 -62.8(4) . . . . ?
C11 C10 C15 O4 -175.7(2) . . . . ?
C9 C10 C15 O4 117.0(3) . . . . ?
C15 O4 C16 C17 -174.5(3) . . . . ?
